data_2207795
loop_
_publ_author_name
'Kruger, Hendrik G.'
'Rademeyer, Melanie'
'Govender, Thavendran'
'Gokul, Vikash'

_publ_section_title
;
 8,11-Dihydroxypentacycloundecane-8,11-lactam
;
_journal_coeditor_code HK6063
_journal_issue 1
_journal_name_full 'Acta Crystallographica Section E'
_journal_page_first o42
_journal_page_last o44
_journal_paper_doi 10.1107/S1600536805039759
_journal_volume 62
_journal_year 2006
_chemical_formula_iupac 'C12 H13 N O3'
_chemical_formula_moiety 'C12 H13 N O3'
_chemical_formula_sum 'C12 H13 N O3'
_chemical_formula_weight 219.23
_chemical_name_systematic
;
8,11-Dihydroxypentacycloundecane-8,11-lactam
;
_space_group_IT_number 15
_symmetry_cell_setting monoclinic
_symmetry_space_group_name_Hall '-C 2yc'
_symmetry_space_group_name_H-M 'C 1 2/c 1'
_atom_sites_solution_hydrogens geom
_atom_sites_solution_primary direct
_atom_sites_solution_secondary difmap
_audit_creation_method SHELXL-97
_cell_angle_alpha 90.00
_cell_angle_beta 95.426(3)
_cell_angle_gamma 90.00
_cell_formula_units_Z 8
_cell_length_a 22.0040(11)
_cell_length_b 6.3299(3)
_cell_length_c 13.6153(7)
_cell_measurement_reflns_used 957
_cell_measurement_temperature 173(2)
_cell_measurement_theta_max 28.30
_cell_measurement_theta_min 3.01
_cell_volume 1887.88(16)
_computing_cell_refinement 'SAINT-Plus (Bruker, 1999)'
_computing_data_collection 'SMART-NT (Bruker, 1998)'
_computing_data_reduction SAINT-Plus
_computing_molecular_graphics 'MERCURY (Bruno <i>et al.</i>,  2002) and ORTEP-3 for Windows (Farrugia, 1997)'
_computing_publication_material 'WinGX (Farrugia, 1999) and PLATON (Spek, 2003)'
_computing_structure_refinement 'SHELXL97 (Sheldrick, 1997)'
_computing_structure_solution 'SHELXTL  (Bruker, 1999)'
_diffrn_ambient_temperature 173(2)
_diffrn_measured_fraction_theta_full 0.997
_diffrn_measured_fraction_theta_max 0.997
_diffrn_measurement_device_type 'Bruker SMART CCD area-detector'
_diffrn_measurement_method '\f and \w'
_diffrn_radiation_monochromator graphite
_diffrn_radiation_source 'fine-focus sealed tube'
_diffrn_radiation_type MoK\a
_diffrn_radiation_wavelength 0.71073
_diffrn_reflns_av_R_equivalents 0.0427
_diffrn_reflns_av_sigmaI/netI 0.0329
_diffrn_reflns_limit_h_max 29
_diffrn_reflns_limit_h_min -26
_diffrn_reflns_limit_k_max 8
_diffrn_reflns_limit_k_min -7
_diffrn_reflns_limit_l_max 18
_diffrn_reflns_limit_l_min -18
_diffrn_reflns_number 7588
_diffrn_reflns_theta_full 28.34
_diffrn_reflns_theta_max 28.34
_diffrn_reflns_theta_min 1.86
_exptl_absorpt_coefficient_mu 0.112
_exptl_absorpt_correction_type none
_exptl_crystal_colour colourless
_exptl_crystal_density_diffrn 1.543
_exptl_crystal_density_method 'not measured'
_exptl_crystal_description block
_exptl_crystal_F_000 928
_exptl_crystal_size_max 0.38
_exptl_crystal_size_mid 0.29
_exptl_crystal_size_min 0.29
_refine_diff_density_max 0.384
_refine_diff_density_min -0.211
_refine_ls_extinction_method none
_refine_ls_goodness_of_fit_ref 1.055
_refine_ls_hydrogen_treatment mixed
_refine_ls_matrix_type full
_refine_ls_number_parameters 157
_refine_ls_number_reflns 2354
_refine_ls_number_restraints 0
_refine_ls_restrained_S_all 1.055
_refine_ls_R_factor_all 0.0478
_refine_ls_R_factor_gt 0.0390
_refine_ls_shift/su_max 0.000
_refine_ls_shift/su_mean 0.000
_refine_ls_structure_factor_coef Fsqd
_refine_ls_weighting_details 'calc w=1/[\s^2^(Fo^2^)+(0.0585P)^2^+0.9852P] where P=(Fo^2^+2Fc^2^)/3'
_refine_ls_weighting_scheme calc
_refine_ls_wR_factor_gt 0.1016
_refine_ls_wR_factor_ref 0.1067
_reflns_number_gt 1973
_reflns_number_total 2354
_reflns_threshold_expression I>2\s(I)
_cod_data_source_file hk6063.cif
_cod_data_source_block I
_cod_depositor_comments
;
The following automatic conversions were performed:
'_symmetry_cell_setting' value 'Monoclinic' changed to 'monoclinic'
according to '/home/saulius/struct/CIF-dictionaries/cif_core.dic'
dictionary named 'cif_core.dic' version 2.4.1 from 2010-06-29.

Automatic conversion script
Id: cif_fix_enum 1527 2010-12-29 10:47:43Z saulius 

The following automatic conversions were performed:

'_symmetry_cell_setting' value 'Monoclinic' changed to 'monoclinic'
according to /home/saulius/struct/CIF-dictionaries/cif_core.dic
dictionary named 'cif_core.dic' version 2.4.1 from 2010-06-29.

Automatic conversion script
Id: cif_fix_values 1715 2011-07-08 13:25:40Z adriana 
;
_cod_original_sg_symbol_H-M 'C 2/c'
_cod_database_code 2207795
_cod_database_fobs_code 2207795

loop_
_symmetry_equiv_pos_as_xyz
'x, y, z'
'-x, y, -z+1/2'
'x+1/2, y+1/2, z'
'-x+1/2, y+1/2, -z+1/2'
'-x, -y, -z'
'x, -y, z-1/2'
'-x+1/2, -y+1/2, -z'
'x+1/2, -y+1/2, z-1/2'

loop_
_atom_site_label
_atom_site_fract_x
_atom_site_fract_y
_atom_site_fract_z
_atom_site_U_iso_or_equiv
_atom_site_adp_type
_atom_site_calc_flag
_atom_site_refinement_flags
_atom_site_occupancy
_atom_site_type_symbol
N 0.43856(5) 0.30382(17) -0.00885(7) 0.0169(2) Uani d . 1 N
O1 0.48796(4) 0.44217(14) -0.13557(6) 0.0197(2) Uani d . 1 O
O2 0.42018(5) 0.20134(16) -0.27049(6) 0.0226(2) Uani d . 1 O
O3 0.38821(4) 0.15590(16) 0.11695(6) 0.0219(2) Uani d . 1 O
C1 0.41021(5) -0.07299(19) -0.02310(8) 0.0172(2) Uani d . 1 C
C2 0.34818(6) -0.1881(2) -0.04946(9) 0.0194(3) Uani d . 1 C
C3 0.29673(5) -0.0259(2) -0.03722(8) 0.0184(3) Uani d . 1 C
C4 0.25715(6) -0.0377(2) -0.13638(9) 0.0228(3) Uani d . 1 C
C5 0.31036(6) -0.0020(2) -0.19988(8) 0.0187(3) Uani d . 1 C
C6 0.35769(6) -0.1703(2) -0.16228(8) 0.0192(3) Uani d . 1 C
C7 0.41998(5) -0.05508(19) -0.13520(8) 0.0174(2) Uani d . 1 C
C8 0.40947(5) 0.17571(19) -0.16976(8) 0.0159(2) Uani d . 1 C
C9 0.34104(5) 0.20274(19) -0.15607(8) 0.0156(2) Uani d . 1 C
C10 0.33154(5) 0.18463(19) -0.04339(8) 0.0155(2) Uani d . 1 C
C11 0.39365(5) 0.14539(19) 0.01531(8) 0.0155(2) Uani d . 1 C
C12 0.44940(5) 0.32326(18) -0.10356(8) 0.0156(2) Uani d . 1 C
H1 0.4419 -0.1538 0.0189 0.021 Uiso calc R 1 H
H1H 0.4618(7) 0.377(3) 0.0400(12) 0.023(4) Uiso d . 1 H
H2H 0.4456(9) 0.296(3) -0.2752(14) 0.039(5) Uiso d . 1 H
H2 0.3434 -0.3328 -0.0217 0.023 Uiso calc R 1 H
H3 0.2744 -0.0444 0.0228 0.022 Uiso calc R 1 H
H3H 0.4041(10) 0.041(4) 0.1458(15) 0.053(6) Uiso d . 1 H
H4A 0.2375 -0.1773 -0.1480 0.027 Uiso calc R 1 H
H4B 0.2262 0.0759 -0.1442 0.027 Uiso calc R 1 H
H5 0.2992 -0.0005 -0.2728 0.022 Uiso calc R 1 H
H6 0.3586 -0.3048 -0.2007 0.023 Uiso calc R 1 H
H7 0.4571 -0.1265 -0.1565 0.021 Uiso calc R 1 H
H9 0.3231 0.3344 -0.1873 0.019 Uiso calc R 1 H
H10 0.3091 0.3079 -0.0183 0.019 Uiso calc R 1 H

loop_
_atom_site_aniso_label
_atom_site_aniso_U_11
_atom_site_aniso_U_22
_atom_site_aniso_U_33
_atom_site_aniso_U_12
_atom_site_aniso_U_13
_atom_site_aniso_U_23
N 0.0183(5) 0.0205(5) 0.0115(4) -0.0037(4) -0.0002(4) -0.0018(4)
O1 0.0213(4) 0.0221(5) 0.0160(4) -0.0064(4) 0.0032(3) -0.0011(3)
O2 0.0293(5) 0.0279(5) 0.0111(4) -0.0112(4) 0.0040(3) -0.0021(3)
O3 0.0289(5) 0.0264(5) 0.0109(4) 0.0004(4) 0.0035(3) 0.0018(3)
C1 0.0182(6) 0.0172(6) 0.0161(5) 0.0029(4) 0.0004(4) 0.0030(4)
C2 0.0228(6) 0.0151(6) 0.0202(5) -0.0013(5) 0.0019(4) 0.0029(4)
C3 0.0175(6) 0.0204(6) 0.0175(5) -0.0027(5) 0.0027(4) 0.0007(4)
C4 0.0192(6) 0.0266(7) 0.0221(6) -0.0054(5) 0.0001(5) 0.0006(5)
C5 0.0204(6) 0.0192(6) 0.0159(5) -0.0041(5) -0.0019(4) -0.0009(4)
C6 0.0240(6) 0.0154(6) 0.0184(5) -0.0027(5) 0.0029(4) -0.0023(4)
C7 0.0186(6) 0.0168(6) 0.0169(5) 0.0011(4) 0.0025(4) -0.0015(4)
C8 0.0191(6) 0.0182(6) 0.0106(5) -0.0029(4) 0.0019(4) -0.0006(4)
C9 0.0165(5) 0.0160(6) 0.0139(5) -0.0004(4) -0.0012(4) 0.0019(4)
C10 0.0159(5) 0.0162(6) 0.0145(5) 0.0015(4) 0.0018(4) 0.0010(4)
C11 0.0172(5) 0.0183(6) 0.0111(5) -0.0003(4) 0.0020(4) 0.0008(4)
C12 0.0159(5) 0.0163(6) 0.0142(5) 0.0007(4) 0.0003(4) -0.0008(4)

loop_
_atom_type_symbol
_atom_type_description
_atom_type_scat_dispersion_real
_atom_type_scat_dispersion_imag
_atom_type_scat_source
C C 0.0033 0.0016 'International Tables Vol C Tables 4.2.6.8 and 6.1.1.4'
H H 0.0000 0.0000 'International Tables Vol C Tables 4.2.6.8 and 6.1.1.4'
N N 0.0061 0.0033 'International Tables Vol C Tables 4.2.6.8 and 6.1.1.4'
O O 0.0106 0.0060 'International Tables Vol C Tables 4.2.6.8 and 6.1.1.4'

loop_
_geom_angle_atom_site_label_1
_geom_angle_atom_site_label_2
_geom_angle_atom_site_label_3
_geom_angle
O1 C12 N 125.64(11)
O1 C12 C8 122.67(10)
N C12 C8 111.67(10)
O2 C8 C12 111.27(9)
O2 C8 C9 110.85(9)
C12 C8 C9 112.09(9)
O2 C8 C7 111.58(9)
C12 C8 C7 109.82(9)
C9 C8 C7 100.81(9)
C8 C7 C1 109.57(9)
C8 C7 C6 105.43(9)
C1 C7 C6 89.89(8)
C8 C7 H7 116.2
C1 C7 H7 116.2
C6 C7 H7 116.2
C11 C1 C2 105.57(9)
C11 C1 C7 109.03(9)
C2 C1 C7 90.42(8)
C11 C1 H1 116.2
C2 C1 H1 116.2
C7 C1 H1 116.2
O3 C11 N 108.13(9)
O3 C11 C1 115.12(9)
N C11 C1 110.65(9)
O3 C11 C10 110.55(9)
N C11 C10 110.96(9)
C1 C11 C10 101.34(9)
C8 C9 C5 104.74(9)
C8 C9 C10 109.33(9)
C5 C9 C10 102.75(9)
C8 C9 H9 113.1
C5 C9 H9 113.1
C10 C9 H9 113.1
C4 C5 C6 103.77(10)
C4 C5 C9 103.49(10)
C6 C5 C9 101.14(9)
C4 C5 H5 115.5
C6 C5 H5 115.5
C9 C5 H5 115.5
C5 C6 C7 107.76(10)
C5 C6 C2 103.03(9)
C7 C6 C2 89.86(9)
C5 C6 H6 117.4
C7 C6 H6 117.4
C2 C6 H6 117.4
C3 C2 C1 107.37(10)
C3 C2 C6 102.92(9)
C1 C2 C6 89.82(9)
C3 C2 H2 117.5
C1 C2 H2 117.5
C6 C2 H2 117.5
C4 C3 C10 103.71(10)
C4 C3 C2 103.44(10)
C10 C3 C2 101.24(9)
C4 C3 H3 115.5
C10 C3 H3 115.5
C2 C3 H3 115.5
C11 C10 C3 104.70(9)
C11 C10 C9 109.00(9)
C3 C10 C9 103.22(9)
C11 C10 H10 113.1
C3 C10 H10 113.1
C9 C10 H10 113.1
C5 C4 C3 95.08(9)
C5 C4 H4A 112.7
C3 C4 H4A 112.7
C5 C4 H4B 112.7
C3 C4 H4B 112.7
H4A C4 H4B 110.2
C12 N C11 117.64(9)
C12 N H1H 120.7(10)
C11 N H1H 121.3(10)
C8 O2 H2H 109.4(13)
C11 O3 H3H 109.3(13)

loop_
_geom_bond_atom_site_label_1
_geom_bond_atom_site_label_2
_geom_bond_distance
_geom_bond_publ_flag
C12 O1 1.2435(14) ?
C12 N 1.3389(14) ?
C12 C8 1.5189(16) yes
C8 O2 1.4226(12) ?
C8 C9 1.5442(16) yes
C8 C7 1.5455(17) yes
C7 C1 1.5654(15) yes
C7 C6 1.5655(17) yes
C7 H7 1.0000 ?
C1 C11 1.5341(17) yes
C1 C2 1.5588(17) yes
C1 H1 1.0000 ?
C11 O3 1.4019(13) ?
C11 N 1.4670(15) ?
C11 C10 1.5368(16) yes
C9 C5 1.5539(16) yes
C9 C10 1.5719(15) yes
C9 H9 1.0000 ?
C5 C4 1.5365(17) yes
C5 C6 1.5430(18) yes
C5 H5 1.0000 ?
C6 C2 1.5738(16) yes
C6 H6 1.0000 ?
C2 C3 1.5489(17) yes
C2 H2 1.0000 ?
C3 C4 1.5376(17) yes
C3 C10 1.5431(16) yes
C3 H3 1.0000 ?
C10 H10 1.0000 ?
C4 H4A 0.9900 ?
C4 H4B 0.9900 ?
N H1H 0.924(17) ?
O2 H2H 0.83(2) ?
O3 H3H 0.89(2) ?

loop_
_geom_hbond_atom_site_label_D
_geom_hbond_atom_site_label_H
_geom_hbond_atom_site_label_A
_geom_hbond_site_symmetry_A
_geom_hbond_distance_DH
_geom_hbond_distance_HA
_geom_hbond_distance_DA
_geom_hbond_angle_DHA
_geom_hbond_publ_flag
N H1H O1 5_665 0.924(17) 1.988(17) 2.9094(13) 174.4(15) yes
O2 H2H O1 2_654 0.83(2) 2.19(2) 2.9214(13) 147.2(17) yes
O2 H2H O1 . 0.83(2) 2.237(19) 2.7213(12) 117.7(16) yes
O3 H3H O2 6_556 0.89(2) 1.92(2) 2.7844(13) 164.4(19) yes

loop_
_geom_torsion_atom_site_label_1
_geom_torsion_atom_site_label_2
_geom_torsion_atom_site_label_3
_geom_torsion_atom_site_label_4
_geom_torsion
O1 C12 C8 O2 -2.99(16)
N C12 C8 O2 178.49(10)
O1 C12 C8 C9 -127.76(11)
N C12 C8 C9 53.72(13)
O1 C12 C8 C7 121.05(12)
N C12 C8 C7 -57.46(13)
O2 C8 C7 C1 177.74(9)
C12 C8 C7 C1 53.87(12)
C9 C8 C7 C1 -64.54(11)
O2 C8 C7 C6 -86.75(11)
C12 C8 C7 C6 149.38(9)
C9 C8 C7 C6 30.97(10)
C8 C7 C1 C11 -0.21(13)
C6 C7 C1 C11 -106.58(10)
C8 C7 C1 C2 106.44(10)
C6 C7 C1 C2 0.07(9)
C2 C1 C11 O3 88.74(11)
C7 C1 C11 O3 -175.28(9)
C2 C1 C11 N -148.30(9)
C7 C1 C11 N -52.32(12)
C2 C1 C11 C10 -30.56(10)
C7 C1 C11 C10 65.42(11)
O2 C8 C9 C5 73.28(11)
C12 C8 C9 C5 -161.72(9)
C7 C8 C9 C5 -44.98(10)
O2 C8 C9 C10 -177.20(9)
C12 C8 C9 C10 -52.19(12)
C7 C8 C9 C10 64.55(10)
C8 C9 C5 C4 147.81(9)
C10 C9 C5 C4 33.57(11)
C8 C9 C5 C6 40.56(10)
C10 C9 C5 C6 -73.68(10)
C4 C5 C6 C7 -127.27(10)
C9 C5 C6 C7 -20.23(11)
C4 C5 C6 C2 -33.17(11)
C9 C5 C6 C2 73.87(10)
C8 C7 C6 C5 -6.73(11)
C1 C7 C6 C5 103.57(10)
C8 C7 C6 C2 -110.38(9)
C1 C7 C6 C2 -0.07(9)
C11 C1 C2 C3 6.35(11)
C7 C1 C2 C3 -103.56(9)
C11 C1 C2 C6 109.84(9)
C7 C1 C2 C6 -0.07(9)
C5 C6 C2 C3 -0.34(11)
C7 C6 C2 C3 107.87(10)
C5 C6 C2 C1 -108.14(10)
C7 C6 C2 C1 0.07(9)
C1 C2 C3 C4 127.60(10)
C6 C2 C3 C4 33.68(11)
C1 C2 C3 C10 20.39(11)
C6 C2 C3 C10 -73.54(10)
O3 C11 C10 C3 -77.83(11)
N C11 C10 C3 162.21(9)
C1 C11 C10 C3 44.69(10)
O3 C11 C10 C9 172.28(9)
N C11 C10 C9 52.31(12)
C1 C11 C10 C9 -65.20(11)
C4 C3 C10 C11 -147.28(10)
C2 C3 C10 C11 -40.28(11)
C4 C3 C10 C9 -33.25(11)
C2 C3 C10 C9 73.75(10)
C8 C9 C10 C11 -0.16(13)
C5 C9 C10 C11 110.69(10)
C8 C9 C10 C3 -111.04(10)
C5 C9 C10 C3 -0.19(11)
C6 C5 C4 C3 52.63(11)
C9 C5 C4 C3 -52.64(11)
C10 C3 C4 C5 52.64(11)
C2 C3 C4 C5 -52.70(11)
O1 C12 N C11 -176.38(11)
C8 C12 N C11 2.08(15)
O3 C11 N C12 -178.36(10)
C1 C11 N C12 54.71(13)
C10 C11 N C12 -56.96(13)

loop_
_cod_related_entry_id
_cod_related_entry_database
_cod_related_entry_code
1 ChemSpider 10318717
